data_4124836
loop_
_publ_author_name
'Godemann, Christian'
'Hollmann, Dirk'
'Kessler, Monty'
'Jiao, Haijun'
'Spannenberg, Anke'
'Br\"uckner, Angelika'
'Beweries, Torsten'

_publ_section_title
;
 A Model of a Closed Cycle of Water Splitting Using
 ansa-Titanocene(III/IV) Triflate Complexes.
;
_journal_issue 51
_journal_name_full 'Journal of the American Chemical Society'
_journal_page_first 16187
_journal_page_last 16195
_journal_paper_doi 10.1021/jacs.5b11365
_journal_volume 137
_journal_year 2015
_chemical_formula_sum 'C23 H37 F3 O4 S Si2 Ti'
_chemical_formula_weight 570.66
_chemical_name_systematic
;
 ?
;
_space_group_crystal_system orthorhombic
_space_group_IT_number 33
_space_group_name_Hall 'P 2c -2n'
_space_group_name_H-M_alt 'P n a 21'
_symmetry_space_group_name_Hall 'P 2c -2n'
_symmetry_space_group_name_H-M 'P n a 21'
_atom_sites_solution_hydrogens mixed
_audit_creation_method SHELXL-2014
_cell_angle_alpha 90
_cell_angle_beta 90
_cell_angle_gamma 90
_cell_formula_units_Z 4
_cell_length_a 12.3619(8)
_cell_length_b 14.2625(10)
_cell_length_c 15.1193(10)
_cell_measurement_reflns_used 9995
_cell_measurement_temperature 150(2)
_cell_measurement_theta_max 28.75
_cell_measurement_theta_min 2.56
_cell_volume 2665.7(3)
_computing_cell_refinement 'SAINT (Bruker, 2013)'
_computing_data_collection 'APEX2 (Bruker, 2014)'
_computing_data_reduction SAINT
_computing_structure_refinement 'SHELXL-2014 (Sheldrick, 2014)'
_computing_structure_solution 'SHELXS-97 (Sheldrick, 2008)'
_diffrn_ambient_temperature 150(2)
_diffrn_detector_area_resol_mean 8.3333
_diffrn_measured_fraction_theta_full 1.000
_diffrn_measured_fraction_theta_max 1.000
_diffrn_measurement_device_type 'Bruker APEX-II CCD'
_diffrn_measurement_method '\f and \w scans'
_diffrn_radiation_type MoK\a
_diffrn_radiation_wavelength 0.71073
_diffrn_reflns_av_R_equivalents 0.0351
_diffrn_reflns_av_unetI/netI 0.0212
_diffrn_reflns_laue_measured_fraction_full 1.000
_diffrn_reflns_laue_measured_fraction_max 1.000
_diffrn_reflns_limit_h_max 16
_diffrn_reflns_limit_h_min -16
_diffrn_reflns_limit_k_max 18
_diffrn_reflns_limit_k_min -18
_diffrn_reflns_limit_l_max 19
_diffrn_reflns_limit_l_min -19
_diffrn_reflns_number 48752
_diffrn_reflns_point_group_measured_fraction_full 1.000
_diffrn_reflns_point_group_measured_fraction_max 1.000
_diffrn_reflns_theta_full 25.242
_diffrn_reflns_theta_max 27.999
_diffrn_reflns_theta_min 1.963
_diffrn_source 'fine-focus sealed tube'
_exptl_absorpt_coefficient_mu 0.538
_exptl_absorpt_correction_T_max 0.941
_exptl_absorpt_correction_T_min 0.843
_exptl_absorpt_correction_type multi-scan
_exptl_absorpt_process_details 'SADABS (Bruker, 2014)'
_exptl_crystal_colour orange
_exptl_crystal_density_diffrn 1.422
_exptl_crystal_description prism
_exptl_crystal_F_000 1200
_exptl_crystal_size_max 0.329
_exptl_crystal_size_mid 0.294
_exptl_crystal_size_min 0.114
_refine_diff_density_max 0.260
_refine_diff_density_min -0.275
_refine_diff_density_rms 0.049
_refine_ls_abs_structure_details
;
 Refined as an inversion twin.
;
_refine_ls_abs_structure_Flack 0.55(3)
_refine_ls_extinction_method none
_refine_ls_goodness_of_fit_ref 1.072
_refine_ls_hydrogen_treatment mixed
_refine_ls_matrix_type full
_refine_ls_number_parameters 324
_refine_ls_number_reflns 6422
_refine_ls_number_restraints 2
_refine_ls_restrained_S_all 1.072
_refine_ls_R_factor_all 0.0285
_refine_ls_R_factor_gt 0.0259
_refine_ls_shift/su_max 0.000
_refine_ls_shift/su_mean 0.000
_refine_ls_structure_factor_coef Fsqd
_refine_ls_weighting_details 'w=1/[\s^2^(Fo^2^)+(0.0366P)^2^+0.5862P] where P=(Fo^2^+2Fc^2^)/3'
_refine_ls_weighting_scheme calc
_refine_ls_wR_factor_gt 0.0669
_refine_ls_wR_factor_ref 0.0686
_reflns_Friedel_coverage 0.928
_reflns_friedel_fraction_full 1.000
_reflns_friedel_fraction_max 1.000
_reflns_number_gt 6090
_reflns_number_total 6422
_reflns_threshold_expression 'I > 2\s(I)'
_cod_data_source_file ja5b11365_si_004.cif
_cod_data_source_block AX0610
_cod_database_code 4124836
_shelx_space_group_comment
;
The symmetry employed for this shelxl refinement is uniquely defined
by the following loop, which should always be used as a source of
symmetry information in preference to the above space-group names.
They are only intended as comments.
;

loop_
_space_group_symop_operation_xyz
'x, y, z'
'-x, -y, z+1/2'
'-x+1/2, y+1/2, z+1/2'
'x+1/2, -y+1/2, z'

loop_
_atom_site_label
_atom_site_type_symbol
_atom_site_fract_x
_atom_site_fract_y
_atom_site_fract_z
_atom_site_U_iso_or_equiv
_atom_site_adp_type
_atom_site_occupancy
_atom_site_site_symmetry_order
_atom_site_calc_flag
_atom_site_refinement_flags_posn
_atom_site_refinement_flags_adp
C1 C -0.09699(19) -0.0795(2) 0.2477(3) 0.0332(6) Uani 1 1 d . .
C2 C 0.3034(2) -0.05235(17) 0.12614(16) 0.0176(5) Uani 1 1 d . .
C3 C 0.2192(2) 0.0040(2) 0.09123(17) 0.0211(5) Uani 1 1 d . .
C4 C 0.2517(2) 0.0974(2) 0.09540(18) 0.0242(6) Uani 1 1 d . .
C5 C 0.3566(2) 0.10120(18) 0.13279(17) 0.0210(5) Uani 1 1 d . .
C6 C 0.3923(2) 0.00703(18) 0.14855(17) 0.0163(5) Uani 1 1 d . .
C7 C 0.2971(2) -0.15749(18) 0.12500(19) 0.0280(6) Uani 1 1 d . .
H7A H 0.2307 -0.1778 0.1548 0.042 Uiso 1 1 calc R U
H7B H 0.3600 -0.1836 0.1558 0.042 Uiso 1 1 calc R U
H7C H 0.2965 -0.1797 0.0637 0.042 Uiso 1 1 calc R U
C8 C 0.1196(2) -0.0338(3) 0.0475(2) 0.0366(7) Uani 1 1 d . .
H8A H 0.0635 0.0147 0.0466 0.055 Uiso 1 1 calc R U
H8B H 0.0934 -0.0884 0.0805 0.055 Uiso 1 1 calc R U
H8C H 0.1368 -0.0525 -0.0133 0.055 Uiso 1 1 calc R U
C9 C 0.1890(3) 0.1799(2) 0.0605(2) 0.0395(8) Uani 1 1 d . .
H9A H 0.2016 0.1861 -0.0032 0.059 Uiso 1 1 calc R U
H9B H 0.2129 0.2372 0.0906 0.059 Uiso 1 1 calc R U
H9C H 0.1117 0.1703 0.0714 0.059 Uiso 1 1 calc R U
C10 C 0.4197(3) 0.18998(19) 0.1448(2) 0.0327(6) Uani 1 1 d . .
H10A H 0.4524 0.2082 0.0884 0.049 Uiso 1 1 calc R U
H10B H 0.4767 0.1799 0.1888 0.049 Uiso 1 1 calc R U
H10C H 0.3712 0.2399 0.1652 0.049 Uiso 1 1 calc R U
C11 C 0.6281(2) 0.0455(2) 0.1009(2) 0.0319(6) Uani 1 1 d . .
H11A H 0.7032 0.0256 0.1096 0.048 Uiso 1 1 calc R U
H11B H 0.6211 0.1121 0.1161 0.048 Uiso 1 1 calc R U
H11C H 0.6076 0.0362 0.0389 0.048 Uiso 1 1 calc R U
C12 C 0.5695(2) -0.1511(2) 0.1463(2) 0.0334(6) Uani 1 1 d . .
H12A H 0.5426 -0.1659 0.0869 0.050 Uiso 1 1 calc R U
H12B H 0.5346 -0.1924 0.1895 0.050 Uiso 1 1 calc R U
H12C H 0.6480 -0.1605 0.1482 0.050 Uiso 1 1 calc R U
C13 C 0.6274(2) 0.1151(2) 0.3504(2) 0.0398(8) Uani 1 1 d . .
H13A H 0.6179 0.1314 0.4128 0.060 Uiso 1 1 calc R U
H13B H 0.6032 0.1675 0.3133 0.060 Uiso 1 1 calc R U
H13C H 0.7040 0.1024 0.3387 0.060 Uiso 1 1 calc R U
C14 C 0.6022(2) -0.0869(2) 0.3956(2) 0.0355(7) Uani 1 1 d . .
H14A H 0.6813 -0.0829 0.3957 0.053 Uiso 1 1 calc R U
H14B H 0.5800 -0.1481 0.3724 0.053 Uiso 1 1 calc R U
H14C H 0.5751 -0.0795 0.4561 0.053 Uiso 1 1 calc R U
C15 C 0.3966(2) 0.02223(18) 0.34920(17) 0.0185(5) Uani 1 1 d . .
C16 C 0.3246(2) -0.05666(17) 0.35693(16) 0.0186(5) Uani 1 1 d . .
C17 C 0.2279(2) -0.02603(19) 0.39765(17) 0.0194(5) Uani 1 1 d . .
C18 C 0.2355(2) 0.0717(2) 0.41172(17) 0.0213(5) Uani 1 1 d . .
C19 C 0.3389(2) 0.10179(18) 0.38205(16) 0.0208(5) Uani 1 1 d . .
C20 C 0.3513(2) -0.15779(18) 0.34257(17) 0.0249(5) Uani 1 1 d . .
H20A H 0.3745 -0.1859 0.3986 0.037 Uiso 1 1 calc R U
H20B H 0.4097 -0.1630 0.2991 0.037 Uiso 1 1 calc R U
H20C H 0.2871 -0.1908 0.3207 0.037 Uiso 1 1 calc R U
C21 C 0.1383(2) -0.0881(2) 0.42817(18) 0.0276(6) Uani 1 1 d . .
H21A H 0.1317 -0.1417 0.3880 0.041 Uiso 1 1 calc R U
H21B H 0.0703 -0.0527 0.4285 0.041 Uiso 1 1 calc R U
H21C H 0.1540 -0.1106 0.4881 0.041 Uiso 1 1 calc R U
C22 C 0.1535(2) 0.1316(2) 0.45738(18) 0.0316(6) Uani 1 1 d . .
H22A H 0.0838 0.0988 0.4588 0.047 Uiso 1 1 calc R U
H22B H 0.1455 0.1909 0.4253 0.047 Uiso 1 1 calc R U
H22C H 0.1774 0.1443 0.5180 0.047 Uiso 1 1 calc R U
C23 C 0.3771(2) 0.20143(19) 0.3884(2) 0.0298(6) Uani 1 1 d . .
H23A H 0.3156 0.2439 0.3798 0.045 Uiso 1 1 calc R U
H23B H 0.4316 0.2132 0.3426 0.045 Uiso 1 1 calc R U
H23C H 0.4089 0.2123 0.4469 0.045 Uiso 1 1 calc R U
F1 F -0.20142(12) -0.05763(15) 0.2445(2) 0.0543(5) Uani 1 1 d . .
F2 F -0.08180(19) -0.13049(16) 0.31855(17) 0.0590(6) Uani 1 1 d . .
F3 F -0.07596(18) -0.13234(15) 0.17733(17) 0.0551(6) Uani 1 1 d . .
O1 O 0.18926(15) 0.16736(12) 0.25393(16) 0.0276(4) Uani 1 1 d D .
O2 O 0.09395(12) -0.01483(11) 0.24620(16) 0.0208(3) Uani 1 1 d . .
O3 O -0.04482(18) 0.07571(16) 0.16973(17) 0.0353(5) Uani 1 1 d . .
O4 O -0.04217(18) 0.06994(17) 0.33083(16) 0.0373(5) Uani 1 1 d . .
S1 S -0.01548(4) 0.02723(4) 0.24881(6) 0.02281(13) Uani 1 1 d . .
Si1 Si 0.54537(6) 0.00817(5) 0.32396(5) 0.02102(15) Uani 1 1 d . .
Si2 Si 0.53722(6) -0.02541(5) 0.17348(5) 0.01926(14) Uani 1 1 d . .
Ti1 Ti 0.24822(3) 0.04703(3) 0.24997(4) 0.01498(9) Uani 1 1 d . .
H1 H 0.169(4) 0.197(3) 0.297(2) 0.086(17) Uiso 1 1 d D .

loop_
_atom_site_aniso_label
_atom_site_aniso_U_11
_atom_site_aniso_U_22
_atom_site_aniso_U_33
_atom_site_aniso_U_23
_atom_site_aniso_U_13
_atom_site_aniso_U_12
C1 0.0211(11) 0.0377(14) 0.0409(14) 0.0062(16) -0.0038(16) -0.0049(10)
C2 0.0194(12) 0.0201(12) 0.0132(11) -0.0035(9) 0.0011(9) -0.0007(9)
C3 0.0181(12) 0.0317(15) 0.0134(11) -0.0019(10) -0.0002(9) 0.0034(10)
C4 0.0270(14) 0.0303(15) 0.0153(12) 0.0047(11) 0.0040(10) 0.0109(11)
C5 0.0251(13) 0.0193(12) 0.0186(11) 0.0022(10) 0.0058(10) 0.0001(10)
C6 0.0179(12) 0.0186(11) 0.0124(11) -0.0002(9) 0.0016(9) 0.0013(9)
C7 0.0316(14) 0.0214(13) 0.0310(13) -0.0069(11) -0.0003(12) -0.0030(11)
C8 0.0230(14) 0.060(2) 0.0271(15) -0.0127(14) -0.0061(11) 0.0019(14)
C9 0.0474(19) 0.0423(18) 0.0287(14) 0.0119(13) 0.0045(13) 0.0248(15)
C10 0.0413(17) 0.0203(13) 0.0364(16) 0.0035(11) 0.0088(13) -0.0050(12)
C11 0.0224(13) 0.0449(18) 0.0285(14) 0.0082(13) 0.0068(11) -0.0008(12)
C12 0.0251(13) 0.0315(15) 0.0434(17) -0.0067(13) 0.0022(12) 0.0090(12)
C13 0.0294(15) 0.049(2) 0.0413(17) -0.0120(15) -0.0032(13) -0.0132(13)
C14 0.0247(14) 0.054(2) 0.0275(14) 0.0123(14) -0.0030(11) 0.0053(13)
C15 0.0191(12) 0.0227(13) 0.0138(12) 0.0009(9) -0.0020(9) -0.0023(10)
C16 0.0220(12) 0.0189(12) 0.0150(11) 0.0022(9) -0.0007(9) 0.0007(9)
C17 0.0236(12) 0.0213(12) 0.0132(11) 0.0018(9) -0.0007(9) -0.0014(10)
C18 0.0231(13) 0.0280(14) 0.0129(12) -0.0020(10) 0.0019(9) 0.0010(10)
C19 0.0268(14) 0.0207(12) 0.0150(11) -0.0023(9) -0.0025(10) -0.0029(10)
C20 0.0290(13) 0.0205(12) 0.0251(13) 0.0034(10) 0.0033(11) 0.0000(10)
C21 0.0245(13) 0.0329(15) 0.0254(13) 0.0059(11) 0.0019(10) -0.0037(11)
C22 0.0348(15) 0.0349(15) 0.0251(13) -0.0084(12) 0.0065(12) 0.0046(12)
C23 0.0384(16) 0.0224(13) 0.0286(14) -0.0065(11) -0.0006(12) -0.0049(11)
F1 0.0171(7) 0.0719(13) 0.0740(13) 0.0089(15) -0.0018(11) -0.0053(8)
F2 0.0495(12) 0.0572(13) 0.0703(15) 0.0344(13) -0.0184(12) -0.0269(11)
F3 0.0483(12) 0.0475(12) 0.0695(15) -0.0221(12) 0.0048(12) -0.0175(10)
O1 0.0369(9) 0.0188(8) 0.0271(9) -0.0010(9) 0.0016(10) 0.0086(7)
O2 0.0165(7) 0.0242(8) 0.0217(7) 0.0007(9) 0.0004(9) 0.0000(6)
O3 0.0330(11) 0.0366(12) 0.0364(11) 0.0118(11) -0.0008(10) 0.0111(10)
O4 0.0325(11) 0.0468(13) 0.0326(12) -0.0096(11) 0.0087(10) 0.0049(10)
S1 0.0190(2) 0.0245(3) 0.0249(3) 0.0011(3) 0.0024(3) 0.0025(2)
Si1 0.0170(3) 0.0278(4) 0.0182(3) 0.0012(3) -0.0018(3) -0.0039(3)
Si2 0.0157(3) 0.0239(3) 0.0182(3) 0.0002(3) 0.0009(3) 0.0003(3)
Ti1 0.01639(17) 0.01432(17) 0.01422(16) -0.00053(18) 0.00095(18) 0.00070(14)

loop_
_atom_type_symbol
_atom_type_description
_atom_type_scat_dispersion_real
_atom_type_scat_dispersion_imag
_atom_type_scat_source
C C 0.0033 0.0016 'International Tables Vol C Tables 4.2.6.8 and 6.1.1.4'
H H 0.0000 0.0000 'International Tables Vol C Tables 4.2.6.8 and 6.1.1.4'
O O 0.0106 0.0060 'International Tables Vol C Tables 4.2.6.8 and 6.1.1.4'
F F 0.0171 0.0103 'International Tables Vol C Tables 4.2.6.8 and 6.1.1.4'
Si Si 0.0817 0.0704 'International Tables Vol C Tables 4.2.6.8 and 6.1.1.4'
S S 0.1246 0.1234 'International Tables Vol C Tables 4.2.6.8 and 6.1.1.4'
Ti Ti 0.2776 0.4457 'International Tables Vol C Tables 4.2.6.8 and 6.1.1.4'

loop_
_geom_angle_atom_site_label_1
_geom_angle_atom_site_label_2
_geom_angle_atom_site_label_3
_geom_angle
F2 C1 F1 107.5(3)
F2 C1 F3 108.2(2)
F1 C1 F3 107.0(3)
F2 C1 S1 112.2(2)
F1 C1 S1 110.0(2)
F3 C1 S1 111.8(2)
C3 C2 C6 108.5(2)
C3 C2 C7 121.6(2)
C6 C2 C7 129.4(2)
C3 C2 Ti1 75.61(15)
C6 C2 Ti1 71.89(14)
C7 C2 Ti1 124.97(18)
C4 C3 C2 108.3(2)
C4 C3 C8 127.0(3)
C2 C3 C8 124.3(3)
C4 C3 Ti1 71.39(15)
C2 C3 Ti1 71.14(14)
C8 C3 Ti1 128.99(19)
C3 C4 C5 108.6(2)
C3 C4 C9 125.7(3)
C5 C4 C9 125.6(3)
C3 C4 Ti1 75.95(16)
C5 C4 Ti1 69.25(15)
C9 C4 Ti1 123.76(19)
C4 C5 C6 108.2(2)
C4 C5 C10 123.9(2)
C6 C5 C10 127.7(2)
C4 C5 Ti1 76.50(15)
C6 C5 Ti1 75.07(14)
C10 C5 Ti1 118.87(18)
C2 C6 C5 106.2(2)
C2 C6 Si2 129.21(19)
C5 C6 Si2 123.7(2)
C2 C6 Ti1 73.96(14)
C5 C6 Ti1 69.98(14)
Si2 C6 Ti1 129.04(13)
C2 C7 H7A 109.5
C2 C7 H7B 109.5
H7A C7 H7B 109.5
C2 C7 H7C 109.5
H7A C7 H7C 109.5
H7B C7 H7C 109.5
C3 C8 H8A 109.5
C3 C8 H8B 109.5
H8A C8 H8B 109.5
C3 C8 H8C 109.5
H8A C8 H8C 109.5
H8B C8 H8C 109.5
C4 C9 H9A 109.5
C4 C9 H9B 109.5
H9A C9 H9B 109.5
C4 C9 H9C 109.5
H9A C9 H9C 109.5
H9B C9 H9C 109.5
C5 C10 H10A 109.5
C5 C10 H10B 109.5
H10A C10 H10B 109.5
C5 C10 H10C 109.5
H10A C10 H10C 109.5
H10B C10 H10C 109.5
Si2 C11 H11A 109.5
Si2 C11 H11B 109.5
H11A C11 H11B 109.5
Si2 C11 H11C 109.5
H11A C11 H11C 109.5
H11B C11 H11C 109.5
Si2 C12 H12A 109.5
Si2 C12 H12B 109.5
H12A C12 H12B 109.5
Si2 C12 H12C 109.5
H12A C12 H12C 109.5
H12B C12 H12C 109.5
Si1 C13 H13A 109.5
Si1 C13 H13B 109.5
H13A C13 H13B 109.5
Si1 C13 H13C 109.5
H13A C13 H13C 109.5
H13B C13 H13C 109.5
Si1 C14 H14A 109.5
Si1 C14 H14B 109.5
H14A C14 H14B 109.5
Si1 C14 H14C 109.5
H14A C14 H14C 109.5
H14B C14 H14C 109.5
C19 C15 C16 106.5(2)
C19 C15 Si1 129.8(2)
C16 C15 Si1 122.41(19)
C19 C15 Ti1 73.64(15)
C16 C15 Ti1 72.09(14)
Si1 C15 Ti1 129.39(13)
C17 C16 C15 108.5(2)
C17 C16 C20 123.2(2)
C15 C16 C20 127.2(2)
C17 C16 Ti1 76.66(15)
C15 C16 Ti1 72.87(14)
C20 C16 Ti1 125.92(17)
C18 C17 C16 108.3(2)
C18 C17 C21 126.1(3)
C16 C17 C21 125.4(2)
C18 C17 Ti1 73.38(15)
C16 C17 Ti1 69.61(14)
C21 C17 Ti1 127.18(18)
C17 C18 C19 108.1(2)
C17 C18 C22 126.0(3)
C19 C18 C22 125.7(3)
C17 C18 Ti1 73.47(15)
C19 C18 Ti1 70.99(14)
C22 C18 Ti1 125.47(19)
C18 C19 C15 108.6(2)
C18 C19 C23 123.3(3)
C15 C19 C23 128.1(2)
C18 C19 Ti1 75.29(15)
C15 C19 Ti1 71.83(14)
C23 C19 Ti1 120.26(18)
C16 C20 H20A 109.5
C16 C20 H20B 109.5
H20A C20 H20B 109.5
C16 C20 H20C 109.5
H20A C20 H20C 109.5
H20B C20 H20C 109.5
C17 C21 H21A 109.5
C17 C21 H21B 109.5
H21A C21 H21B 109.5
C17 C21 H21C 109.5
H21A C21 H21C 109.5
H21B C21 H21C 109.5
C18 C22 H22A 109.5
C18 C22 H22B 109.5
H22A C22 H22B 109.5
C18 C22 H22C 109.5
H22A C22 H22C 109.5
H22B C22 H22C 109.5
C19 C23 H23A 109.5
C19 C23 H23B 109.5
H23A C23 H23B 109.5
C19 C23 H23C 109.5
H23A C23 H23C 109.5
H23B C23 H23C 109.5
Ti1 O1 H1 128(3)
S1 O2 Ti1 131.17(10)
O4 S1 O3 117.66(12)
O4 S1 O2 114.17(13)
O3 S1 O2 113.95(13)
O4 S1 C1 103.71(16)
O3 S1 C1 104.83(16)
O2 S1 C1 99.58(11)
C14 Si1 C13 105.27(15)
C14 Si1 C15 108.99(12)
C13 Si1 C15 113.40(13)
C14 Si1 Si2 115.64(11)
C13 Si1 Si2 113.52(11)
C15 Si1 Si2 100.21(9)
C11 Si2 C12 105.08(14)
C11 Si2 C6 108.69(12)
C12 Si2 C6 113.00(13)
C11 Si2 Si1 115.90(11)
C12 Si2 Si1 113.62(10)
C6 Si2 Si1 100.71(9)
O1 Ti1 O2 91.87(7)
O1 Ti1 C5 86.82(9)
O2 Ti1 C5 129.37(10)
O1 Ti1 C16 134.66(10)
O2 Ti1 C16 96.72(8)
C5 Ti1 C16 119.27(9)
O1 Ti1 C15 114.51(9)
O2 Ti1 C15 130.51(9)
C5 Ti1 C15 94.82(9)
C16 Ti1 C15 35.05(8)
O1 Ti1 C6 121.68(9)
O2 Ti1 C6 123.50(9)
C5 Ti1 C6 34.95(8)
C16 Ti1 C6 89.56(9)
C15 Ti1 C6 78.36(7)
O1 Ti1 C19 81.82(9)
O2 Ti1 C19 125.33(9)
C5 Ti1 C19 104.57(9)
C16 Ti1 C19 57.14(9)
C15 Ti1 C19 34.53(9)
C6 Ti1 C19 104.96(9)
O1 Ti1 C4 76.55(10)
O2 Ti1 C4 96.52(10)
C5 Ti1 C4 34.25(9)
C16 Ti1 C4 145.37(9)
C15 Ti1 C4 128.91(9)
C6 Ti1 C4 56.65(9)
C19 Ti1 C4 133.29(10)
O1 Ti1 C2 131.82(10)
O2 Ti1 C2 89.37(8)
C5 Ti1 C2 56.96(9)
C16 Ti1 C2 92.83(8)
C15 Ti1 C2 100.38(9)
C6 Ti1 C2 34.15(8)
C19 Ti1 C2 133.60(9)
C4 Ti1 C2 55.50(9)
O1 Ti1 C18 79.22(10)
O2 Ti1 C18 91.66(10)
C5 Ti1 C18 137.19(9)
C16 Ti1 C18 56.18(9)
C15 Ti1 C18 56.70(9)
C6 Ti1 C18 134.95(9)
C19 Ti1 C18 33.72(9)
C4 Ti1 C18 154.62(10)
C2 Ti1 C18 148.90(9)
O1 Ti1 C17 108.56(10)
O2 Ti1 C17 75.86(9)
C5 Ti1 C17 151.07(9)
C16 Ti1 C17 33.74(9)
C15 Ti1 C17 56.72(9)
C6 Ti1 C17 123.17(9)
C19 Ti1 C17 55.87(9)
C4 Ti1 C17 170.73(9)
C2 Ti1 C17 118.34(9)
C18 Ti1 C17 33.15(9)
O1 Ti1 C3 101.56(10)
O2 Ti1 C3 75.01(9)
C5 Ti1 C3 55.92(9)
C16 Ti1 C3 123.68(9)
C15 Ti1 C3 132.36(9)
C6 Ti1 C3 55.92(9)
C19 Ti1 C3 159.51(9)
C4 Ti1 C3 32.66(10)
C2 Ti1 C3 33.25(8)
C18 Ti1 C3 166.65(9)
C17 Ti1 C3 138.31(9)

loop_
_geom_bond_atom_site_label_1
_geom_bond_atom_site_label_2
_geom_bond_distance
C1 F2 1.308(4)
C1 F1 1.329(3)
C1 F3 1.330(4)
C1 S1 1.825(3)
C2 C3 1.417(4)
C2 C6 1.428(4)
C2 C7 1.502(4)
C2 Ti1 2.445(2)
C3 C4 1.392(4)
C3 C8 1.499(4)
C3 Ti1 2.503(3)
C4 C5 1.415(4)
C4 C9 1.505(4)
C4 Ti1 2.445(3)
C5 C6 1.434(3)
C5 C10 1.498(4)
C5 Ti1 2.352(3)
C6 Si2 1.888(3)
C6 Ti1 2.418(3)
C7 H7A 0.9800
C7 H7B 0.9800
C7 H7C 0.9800
C8 H8A 0.9800
C8 H8B 0.9800
C8 H8C 0.9800
C9 H9A 0.9800
C9 H9B 0.9800
C9 H9C 0.9800
C10 H10A 0.9800
C10 H10B 0.9800
C10 H10C 0.9800
C11 Si2 1.868(3)
C11 H11A 0.9800
C11 H11B 0.9800
C11 H11C 0.9800
C12 Si2 1.882(3)
C12 H12A 0.9800
C12 H12B 0.9800
C12 H12C 0.9800
C13 Si1 1.875(3)
C13 H13A 0.9800
C13 H13B 0.9800
C13 H13C 0.9800
C14 Si1 1.872(3)
C14 H14A 0.9800
C14 H14B 0.9800
C14 H14C 0.9800
C15 C19 1.429(4)
C15 C16 1.440(3)
C15 Si1 1.889(3)
C15 Ti1 2.396(3)
C16 C17 1.414(4)
C16 C20 1.495(4)
C16 Ti1 2.386(2)
C17 C18 1.413(4)
C17 C21 1.491(4)
C17 Ti1 2.477(3)
C18 C19 1.421(4)
C18 C22 1.495(4)
C18 Ti1 2.476(3)
C19 C23 1.500(4)
C19 Ti1 2.420(3)
C20 H20A 0.9800
C20 H20B 0.9800
C20 H20C 0.9800
C21 H21A 0.9800
C21 H21B 0.9800
C21 H21C 0.9800
C22 H22A 0.9800
C22 H22B 0.9800
C22 H22C 0.9800
C23 H23A 0.9800
C23 H23B 0.9800
C23 H23C 0.9800
O1 Ti1 1.8655(17)
O1 H1 0.82(3)
O2 S1 1.4803(15)
O2 Ti1 2.1020(15)
O3 S1 1.428(2)
O4 S1 1.420(2)
Si1 Si2 2.3272(9)

loop_
_geom_torsion_atom_site_label_1
_geom_torsion_atom_site_label_2
_geom_torsion_atom_site_label_3
_geom_torsion_atom_site_label_4
_geom_torsion
C6 C2 C3 C4 -2.8(3)
C7 C2 C3 C4 -175.4(2)
Ti1 C2 C3 C4 62.08(19)
C6 C2 C3 C8 170.2(3)
C7 C2 C3 C8 -2.4(4)
Ti1 C2 C3 C8 -124.9(3)
C6 C2 C3 Ti1 -64.91(18)
C7 C2 C3 Ti1 122.5(2)
C2 C3 C4 C5 0.1(3)
C8 C3 C4 C5 -172.7(3)
Ti1 C3 C4 C5 62.00(19)
C2 C3 C4 C9 176.4(3)
C8 C3 C4 C9 3.6(5)
Ti1 C3 C4 C9 -121.7(3)
C2 C3 C4 Ti1 -61.92(19)
C8 C3 C4 Ti1 125.3(3)
C3 C4 C5 C6 2.7(3)
C9 C4 C5 C6 -173.6(3)
Ti1 C4 C5 C6 69.03(17)
C3 C4 C5 C10 177.8(2)
C9 C4 C5 C10 1.5(4)
Ti1 C4 C5 C10 -115.9(3)
C3 C4 C5 Ti1 -66.3(2)
C9 C4 C5 Ti1 117.4(3)
C3 C2 C6 C5 4.4(3)
C7 C2 C6 C5 176.3(3)
Ti1 C2 C6 C5 -62.96(17)
C3 C2 C6 Si2 -165.0(2)
C7 C2 C6 Si2 6.9(4)
Ti1 C2 C6 Si2 127.7(2)
C3 C2 C6 Ti1 67.36(18)
C7 C2 C6 Ti1 -120.8(3)
C4 C5 C6 C2 -4.3(3)
C10 C5 C6 C2 -179.2(2)
Ti1 C5 C6 C2 65.66(18)
C4 C5 C6 Si2 165.75(19)
C10 C5 C6 Si2 -9.1(4)
Ti1 C5 C6 Si2 -124.25(19)
C4 C5 C6 Ti1 -70.00(18)
C10 C5 C6 Ti1 115.2(3)
C19 C15 C16 C17 -2.9(3)
Si1 C15 C16 C17 165.17(19)
Ti1 C15 C16 C17 -69.04(18)
C19 C15 C16 C20 -171.4(2)
Si1 C15 C16 C20 -3.3(4)
Ti1 C15 C16 C20 122.5(3)
C19 C15 C16 Ti1 66.16(17)
Si1 C15 C16 Ti1 -125.79(19)
C15 C16 C17 C18 2.9(3)
C20 C16 C17 C18 171.9(2)
Ti1 C16 C17 C18 -63.64(19)
C15 C16 C17 C21 -171.7(2)
C20 C16 C17 C21 -2.6(4)
Ti1 C16 C17 C21 121.8(3)
C15 C16 C17 Ti1 66.51(18)
C20 C16 C17 Ti1 -124.4(3)
C16 C17 C18 C19 -1.7(3)
C21 C17 C18 C19 172.8(2)
Ti1 C17 C18 C19 -62.95(18)
C16 C17 C18 C22 -176.6(3)
C21 C17 C18 C22 -2.1(5)
Ti1 C17 C18 C22 122.2(3)
C16 C17 C18 Ti1 61.22(18)
C21 C17 C18 Ti1 -124.2(3)
C17 C18 C19 C15 -0.1(3)
C22 C18 C19 C15 174.8(3)
Ti1 C18 C19 C15 -64.64(18)
C17 C18 C19 C23 -178.6(3)
C22 C18 C19 C23 -3.7(4)
Ti1 C18 C19 C23 116.8(3)
C17 C18 C19 Ti1 64.57(19)
C22 C18 C19 Ti1 -120.5(3)
C16 C15 C19 C18 1.8(3)
Si1 C15 C19 C18 -165.0(2)
Ti1 C15 C19 C18 66.91(18)
C16 C15 C19 C23 -179.7(3)
Si1 C15 C19 C23 13.4(4)
Ti1 C15 C19 C23 -114.6(3)
C16 C15 C19 Ti1 -65.10(17)
Si1 C15 C19 Ti1 128.1(2)
Ti1 O2 S1 O4 -67.5(2)
Ti1 O2 S1 O3 71.6(2)
Ti1 O2 S1 C1 -177.4(2)
F2 C1 S1 O4 -53.7(3)
F1 C1 S1 O4 65.8(3)
F3 C1 S1 O4 -175.5(2)
F2 C1 S1 O3 -177.7(2)
F1 C1 S1 O3 -58.2(3)
F3 C1 S1 O3 60.6(2)
F2 C1 S1 O2 64.2(3)
F1 C1 S1 O2 -176.3(3)
F3 C1 S1 O2 -57.5(2)
C19 C15 Si1 C14 119.1(3)
C16 C15 Si1 C14 -45.9(3)
Ti1 C15 Si1 C14 -138.81(17)
C19 C15 Si1 C13 2.2(3)
C16 C15 Si1 C13 -162.8(2)
Ti1 C15 Si1 C13 104.30(19)
C19 C15 Si1 Si2 -119.1(2)
C16 C15 Si1 Si2 75.8(2)
Ti1 C15 Si1 Si2 -17.01(16)
C2 C6 Si2 C11 127.0(2)
C5 C6 Si2 C11 -40.7(3)
Ti1 C6 Si2 C11 -131.30(17)
C2 C6 Si2 C12 10.8(3)
C5 C6 Si2 C12 -156.9(2)
Ti1 C6 Si2 C12 112.47(17)
C2 C6 Si2 Si1 -110.8(2)
C5 C6 Si2 Si1 81.6(2)
Ti1 C6 Si2 Si1 -9.07(16)
